data_2016360
loop_
_publ_author_name
'Gelbrich, Thomas'
'Zencirci, Neslihan'
'Griesser, Ulrich J.'

_publ_section_title
;
 A polymorph of butobarbital with two distinct hydrogen-bonding motifs
;
_journal_coeditor_code SK3179
_journal_issue 12
_journal_name_full 'Acta Crystallographica Section C'
_journal_page_first o751
_journal_page_last o753
_journal_paper_doi 10.1107/S0108270107057174
_journal_volume 63
_journal_year 2007
_chemical_formula_iupac 'C10 H16 N2 O3'
_chemical_formula_moiety 'C10 H16 N2 O3'
_chemical_formula_sum 'C10 H16 N2 O3'
_chemical_formula_weight 212.25
_chemical_name_common Butobarbital
_chemical_name_systematic
;
5-butyl-5-ethyl-1,3-diazinane-2,4,6-trione
;
_space_group_IT_number 14
_symmetry_cell_setting monoclinic
_symmetry_space_group_name_Hall '-P 2ybc'
_symmetry_space_group_name_H-M 'P 1 21/c 1'
_atom_sites_solution_hydrogens geom
_atom_sites_solution_primary direct
_atom_sites_solution_secondary difmap
_audit_creation_method SHELXL-97
_cell_angle_alpha 90.00
_cell_angle_beta 94.4080(10)
_cell_angle_gamma 90.00
_cell_formula_units_Z 16
_cell_length_a 6.85340(10)
_cell_length_b 29.6631(7)
_cell_length_c 22.2107(5)
_cell_measurement_reflns_used 33142
_cell_measurement_temperature 120(2)
_cell_measurement_theta_max 27.48
_cell_measurement_theta_min 2.91
_cell_volume 4501.93(16)
_computing_cell_refinement 'DENZO (Otwinowski & Minor, 1997) and COLLECT (Hooft, 1998)'
_computing_data_collection 'COLLECT (Hooft, 1998)'
_computing_data_reduction 'DENZO (Otwinowski & Minor, 1997) and COLLECT (Hooft, 1998)'
_computing_molecular_graphics 'XP (Bruker, 1998) and Mercury (Bruno <i>et al.</i>,  2002)'
_computing_publication_material 'publCIF (Westrip, 2007)'
_computing_structure_refinement 'SHELXL97 (Sheldrick, 1997)'
_computing_structure_solution 'SHELXS97 (Sheldrick, 1997)'
_diffrn_ambient_temperature 120(2)
_diffrn_detector_area_resol_mean 9.091
_diffrn_measured_fraction_theta_full 0.985
_diffrn_measured_fraction_theta_max 0.985
_diffrn_measurement_device_type 'Bruker--Nonius KappaCCD'
_diffrn_measurement_method '\f & \w scans'
_diffrn_radiation_monochromator graphite
_diffrn_radiation_source 'Bruker-Nonius FR591 rotating anode'
_diffrn_radiation_type MoK\a
_diffrn_radiation_wavelength 0.71073
_diffrn_reflns_av_R_equivalents 0.0549
_diffrn_reflns_av_sigmaI/netI 0.0713
_diffrn_reflns_limit_h_max 8
_diffrn_reflns_limit_h_min -8
_diffrn_reflns_limit_k_max 35
_diffrn_reflns_limit_k_min -35
_diffrn_reflns_limit_l_max 25
_diffrn_reflns_limit_l_min -26
_diffrn_reflns_number 27772
_diffrn_reflns_theta_full 25.05
_diffrn_reflns_theta_max 25.05
_diffrn_reflns_theta_min 2.98
_exptl_absorpt_coefficient_mu 0.093
_exptl_absorpt_correction_T_max 0.9935
_exptl_absorpt_correction_T_min 0.8959
_exptl_absorpt_correction_type multi-scan
_exptl_absorpt_process_details '(SADABS; Sheldrick, 2003)'
_exptl_crystal_colour colourless
_exptl_crystal_density_diffrn 1.253
_exptl_crystal_density_method 'not measured'
_exptl_crystal_description prism
_exptl_crystal_F_000 1824
_exptl_crystal_size_max 0.20
_exptl_crystal_size_mid 0.07
_exptl_crystal_size_min 0.07
_refine_diff_density_max 0.258
_refine_diff_density_min -0.287
_refine_ls_extinction_method none
_refine_ls_goodness_of_fit_ref 1.069
_refine_ls_hydrogen_treatment mixed
_refine_ls_matrix_type full
_refine_ls_number_parameters 573
_refine_ls_number_reflns 7853
_refine_ls_number_restraints 8
_refine_ls_restrained_S_all 1.068
_refine_ls_R_factor_all 0.1231
_refine_ls_R_factor_gt 0.0772
_refine_ls_shift/su_max 0.000
_refine_ls_shift/su_mean 0.000
_refine_ls_structure_factor_coef Fsqd
_refine_ls_weighting_details 'calc w=1/[\s^2^(Fo^2^)+(0.0000P)^2^+8.8472P] where P=(Fo^2^+2Fc^2^)/3'
_refine_ls_weighting_scheme calc
_refine_ls_wR_factor_gt 0.1237
_refine_ls_wR_factor_ref 0.1379
_reflns_number_gt 5428
_reflns_number_total 7853
_reflns_threshold_expression >2sigma(I)
_cod_data_source_file sk3179.cif
_cod_data_source_block I
_cod_original_sg_symbol_H-M 'P 21/c'
_cod_database_code 2016360
_cod_database_fobs_code 2016360

loop_
_symmetry_equiv_pos_as_xyz
'x, y, z'
'-x, y+1/2, -z+1/2'
'-x, -y, -z'
'x, -y-1/2, z-1/2'

loop_
_atom_site_type_symbol
_atom_site_label
_atom_site_fract_x
_atom_site_fract_y
_atom_site_fract_z
_atom_site_U_iso_or_equiv
_atom_site_adp_type
_atom_site_calc_flag
_atom_site_refinement_flags
_atom_site_occupancy
O O11 0.4089(3) 0.45787(7) 0.18105(12) 0.0333(6) Uani d . 1
O O12 0.4119(3) 0.60900(7) 0.16129(12) 0.0328(6) Uani d . 1
O O13 0.9996(3) 0.54083(7) 0.17596(10) 0.0277(6) Uani d . 1
N N11 0.4146(4) 0.53348(9) 0.17523(12) 0.0199(6) Uani d D 1
H H11 0.2745(16) 0.5352(11) 0.1755(14) 0.024 Uiso d D 1
N N12 0.7041(4) 0.57359(8) 0.16696(12) 0.0216(6) Uani d D 1
H H12 0.767(4) 0.6018(6) 0.1591(14) 0.026 Uiso d D 1
C C10 0.7279(4) 0.49118(10) 0.18540(14) 0.0190(7) Uani d . 1
C C11 0.5058(4) 0.49207(11) 0.17982(14) 0.0210(7) Uani d . 1
C C12 0.5034(5) 0.57422(10) 0.16748(14) 0.0207(7) Uani d . 1
C C13 0.8228(4) 0.53657(10) 0.17542(14) 0.0194(7) Uani d . 1
C C14 0.7958(5) 0.47544(11) 0.25019(14) 0.0234(8) Uani d . 1
H H14A 0.7416 0.4451 0.2569 0.028 Uiso calc R 1
H H14B 0.9402 0.4730 0.2538 0.028 Uiso calc R 1
C C15 0.7328(5) 0.50711(12) 0.29894(15) 0.0296(8) Uani d . 1
H H15A 0.7897 0.5370 0.2935 0.044 Uiso calc R 1
H H15B 0.7783 0.4953 0.3388 0.044 Uiso calc R 1
H H15C 0.5897 0.5094 0.2960 0.044 Uiso calc R 1
C C16 0.8019(5) 0.45765(11) 0.13910(15) 0.0252(8) Uani d . 1
H H16A 0.9461 0.4555 0.1456 0.030 Uiso calc R 1
H H16B 0.7474 0.4275 0.1468 0.030 Uiso calc R 1
C C17 0.7481(5) 0.47025(11) 0.07333(15) 0.0288(8) Uani d . 1
H H17A 0.6040 0.4696 0.0654 0.035 Uiso calc R 1
H H17B 0.7929 0.5014 0.0661 0.035 Uiso calc R 1
C C18 0.8394(5) 0.43838(13) 0.02989(15) 0.0339(9) Uani d . 1
H H18A 0.7924 0.4074 0.0367 0.041 Uiso calc R 1
H H18B 0.9833 0.4385 0.0386 0.041 Uiso calc R 1
C C19 0.7913(6) 0.45093(13) -0.03593(16) 0.0411(10) Uani d . 1
H H19A 0.6491 0.4505 -0.0450 0.062 Uiso calc R 1
H H19B 0.8523 0.4292 -0.0619 0.062 Uiso calc R 1
H H19C 0.8414 0.4812 -0.0434 0.062 Uiso calc R 1
O O21 -0.1150(3) 0.80457(8) 0.13937(12) 0.0347(6) Uani d . 1
O O22 -0.1010(3) 0.65261(7) 0.13294(11) 0.0327(6) Uani d . 1
O O23 0.4811(3) 0.72318(8) 0.13967(12) 0.0340(6) Uani d . 1
N N21 -0.1040(4) 0.72900(9) 0.13573(12) 0.0216(6) Uani d D 1
H H21 -0.2449(15) 0.7286(11) 0.1330(14) 0.026 Uiso d D 1
N N22 0.1901(4) 0.68898(9) 0.13797(13) 0.0243(6) Uani d D 1
H H22 0.255(4) 0.6600(6) 0.1372(14) 0.029 Uiso d D 1
C C20 0.2063(4) 0.77216(11) 0.14474(15) 0.0232(7) Uani d . 1
C C21 -0.0153(5) 0.77063(11) 0.13958(15) 0.0243(8) Uani d . 1
C C22 -0.0117(5) 0.68777(10) 0.13557(15) 0.0211(7) Uani d . 1
C C23 0.3050(5) 0.72668(11) 0.14013(15) 0.0242(8) Uani d . 1
C C24 0.2738(5) 0.79210(11) 0.20747(15) 0.0289(8) Uani d . 1
H H24A 0.4183 0.7945 0.2108 0.035 Uiso calc R 1
H H24B 0.2200 0.8229 0.2103 0.035 Uiso calc R 1
C C25 0.2114(6) 0.76443(13) 0.26039(16) 0.0376(9) Uani d . 1
H H25A 0.0682 0.7629 0.2586 0.056 Uiso calc R 1
H H25B 0.2608 0.7787 0.2984 0.056 Uiso calc R 1
H H25C 0.2649 0.7339 0.2583 0.056 Uiso calc R 1
C C26 0.2740(5) 0.80264(11) 0.09376(15) 0.0264(8) Uani d . 1
H H26A 0.2209 0.8334 0.0985 0.032 Uiso calc R 1
H H26B 0.4186 0.8048 0.0977 0.032 Uiso calc R 1
C C28 0.2751(5) 0.81423(13) -0.01923(17) 0.0364(9) Uani d . 1
H H28A 0.4190 0.8119 -0.0199 0.044 Uiso calc R 1
H H28B 0.2423 0.8461 -0.0114 0.044 Uiso calc R 1
C C27 0.2085(5) 0.78516(11) 0.03105(15) 0.0285(8) Uani d . 1
H H27A 0.2604 0.7543 0.0266 0.034 Uiso calc R 1
H H27B 0.0639 0.7833 0.0271 0.034 Uiso calc R 1
C C29 0.1795(6) 0.80027(14) -0.08044(17) 0.0415(10) Uani d . 1
H H29A 0.2057 0.7683 -0.0874 0.062 Uiso calc R 1
H H29B 0.2334 0.8184 -0.1121 0.062 Uiso calc R 1
H H29C 0.0380 0.8052 -0.0812 0.062 Uiso calc R 1
O O31 0.5448(3) 0.44572(8) 0.47631(11) 0.0318(6) Uani d . 1
O O32 0.4867(3) 0.38779(7) 0.28810(10) 0.0227(5) Uani d . 1
O O33 -0.0751(3) 0.41582(7) 0.37462(10) 0.0238(5) Uani d . 1
N N31 0.5111(4) 0.41805(9) 0.38188(12) 0.0207(6) Uani d D 1
H H31 0.6511(16) 0.4178(11) 0.3811(14) 0.025 Uiso d D 1
N N32 0.2053(4) 0.40448(8) 0.33111(12) 0.0180(6) Uani d D 1
H H32 0.132(4) 0.3908(9) 0.2971(9) 0.022 Uiso d D 1
C C30 0.2156(4) 0.44125(11) 0.43190(14) 0.0190(7) Uani d . 1
C C31 0.4361(5) 0.43521(10) 0.43308(15) 0.0208(7) Uani d . 1
C C32 0.4069(4) 0.40266(10) 0.33071(14) 0.0170(7) Uani d . 1
C C33 0.1032(4) 0.41922(10) 0.37796(14) 0.0184(7) Uani d . 1
C C34 0.1447(5) 0.42132(11) 0.49040(15) 0.0271(8) Uani d . 1
H H34A 0.2058 0.4383 0.5253 0.032 Uiso calc R 1
H H34B 0.0013 0.4254 0.4900 0.032 Uiso calc R 1
C C35 0.1925(6) 0.37162(12) 0.49886(17) 0.0389(9) Uani d . 1
H H35A 0.1349 0.3546 0.4641 0.058 Uiso calc R 1
H H35B 0.1386 0.3607 0.5358 0.058 Uiso calc R 1
H H35C 0.3348 0.3675 0.5022 0.058 Uiso calc R 1
C C36 0.1690(5) 0.49232(10) 0.42909(15) 0.0222(7) Uani d . 1
H H36A 0.0254 0.4962 0.4286 0.027 Uiso calc R 1
H H36B 0.2279 0.5066 0.4665 0.027 Uiso calc R 1
C C37 0.2403(5) 0.51727(11) 0.37543(15) 0.0272(8) Uani d . 1
H H37A 0.1836 0.5029 0.3378 0.033 Uiso calc R 1
H H37B 0.3844 0.5144 0.3763 0.033 Uiso calc R 1
C C38 0.1867(5) 0.56717(11) 0.37406(16) 0.0322(9) Uani d . 1
H H38A 0.2490 0.5820 0.4106 0.039 Uiso calc R 1
H H38B 0.0432 0.5702 0.3751 0.039 Uiso calc R 1
C C39 0.2513(7) 0.59100(13) 0.31810(18) 0.0487(11) Uani d . 1
H H39A 0.3945 0.5912 0.3193 0.073 Uiso calc R 1
H H39B 0.2027 0.6221 0.3172 0.073 Uiso calc R 1
H H39C 0.1981 0.5750 0.2818 0.073 Uiso calc R 1
O O41 -0.0231(3) 0.30944(8) 0.03221(10) 0.0291(6) Uani d . 1
O O42 0.0260(3) 0.37074(7) 0.21871(10) 0.0240(5) Uani d . 1
O O43 0.5907(3) 0.34467(8) 0.13256(10) 0.0286(6) Uani d . 1
N N41 0.0047(4) 0.33963(9) 0.12537(12) 0.0205(6) Uani d D 1
H H41 -0.1347(16) 0.3417(11) 0.1272(14) 0.025 Uiso d D 1
N N42 0.3087(4) 0.35762(9) 0.17445(12) 0.0203(6) Uani d D 1
H H42 0.374(4) 0.3707(10) 0.2100(9) 0.024 Uiso d D 1
C C40 0.3037(5) 0.31454(11) 0.07903(14) 0.0219(7) Uani d . 1
C C41 0.0821(5) 0.32123(10) 0.07547(15) 0.0208(7) Uani d . 1
C C42 0.1089(4) 0.35673(10) 0.17564(14) 0.0195(7) Uani d . 1
C C43 0.4127(5) 0.34084(10) 0.12938(14) 0.0213(7) Uani d . 1
C C44 0.3833(5) 0.32688(12) 0.01816(15) 0.0298(8) Uani d . 1
H H44A 0.5259 0.3210 0.0206 0.036 Uiso calc R 1
H H44B 0.3210 0.3071 -0.0137 0.036 Uiso calc R 1
C C45 0.3472(5) 0.37585(13) -0.00012(16) 0.0359(9) Uani d . 1
H H45A 0.2062 0.3812 -0.0071 0.054 Uiso calc R 1
H H45B 0.4108 0.3822 -0.0373 0.054 Uiso calc R 1
H H45C 0.4016 0.3957 0.0322 0.054 Uiso calc R 1
C C46 0.3426(5) 0.26358(11) 0.09195(15) 0.0266(8) Uani d . 1
H H46A 0.2731 0.2460 0.0590 0.032 Uiso calc R 1
H H46B 0.4844 0.2580 0.0900 0.032 Uiso calc R 1
C C47 0.2823(5) 0.24518(11) 0.15202(15) 0.0279(8) Uani d . 1
H H47A 0.3460 0.2633 0.1854 0.034 Uiso calc R 1
H H47B 0.1390 0.2485 0.1533 0.034 Uiso calc R 1
C C48 0.3374(5) 0.19599(11) 0.16174(16) 0.0329(9) Uani d . 1
H H48A 0.4816 0.1932 0.1637 0.040 Uiso calc R 1
H H48B 0.2829 0.1783 0.1266 0.040 Uiso calc R 1
C C49 0.2640(6) 0.17618(13) 0.21891(18) 0.0446(10) Uani d . 1
H H49A 0.3199 0.1931 0.2540 0.067 Uiso calc R 1
H H49B 0.3038 0.1445 0.2226 0.068 Uiso calc R 1
H H49C 0.1209 0.1782 0.2169 0.067 Uiso calc R 1

loop_
_atom_site_aniso_label
_atom_site_aniso_U_11
_atom_site_aniso_U_22
_atom_site_aniso_U_33
_atom_site_aniso_U_12
_atom_site_aniso_U_13
_atom_site_aniso_U_23
O11 0.0242(13) 0.0180(13) 0.0574(17) -0.0054(11) 0.0016(12) 0.0067(12)
O12 0.0229(13) 0.0163(12) 0.0587(17) 0.0041(11) 0.0009(12) 0.0033(12)
O13 0.0121(12) 0.0287(13) 0.0428(15) -0.0025(10) 0.0051(10) 0.0041(11)
N11 0.0124(13) 0.0185(14) 0.0290(16) 0.0022(11) 0.0028(12) 0.0022(12)
N12 0.0166(14) 0.0142(14) 0.0342(17) -0.0028(11) 0.0039(12) 0.0014(12)
C10 0.0145(16) 0.0170(16) 0.0254(18) 0.0025(13) 0.0007(14) 0.0028(14)
C11 0.0186(17) 0.0199(18) 0.0246(19) -0.0018(14) 0.0013(14) 0.0031(14)
C12 0.0197(17) 0.0170(17) 0.0253(19) 0.0018(14) 0.0016(14) 0.0019(14)
C13 0.0181(17) 0.0204(17) 0.0199(18) 0.0001(14) 0.0040(14) 0.0014(14)
C14 0.0178(17) 0.0222(18) 0.030(2) 0.0031(14) -0.0003(14) 0.0076(15)
C15 0.0257(19) 0.033(2) 0.030(2) 0.0072(16) 0.0062(16) 0.0036(17)
C16 0.0221(18) 0.0196(17) 0.034(2) 0.0026(14) 0.0020(15) 0.0005(15)
C17 0.0282(19) 0.0239(18) 0.034(2) 0.0024(15) 0.0017(16) -0.0001(16)
C18 0.034(2) 0.036(2) 0.031(2) 0.0032(17) 0.0016(17) -0.0021(17)
C19 0.049(2) 0.044(2) 0.031(2) -0.008(2) 0.0085(19) -0.0026(19)
O21 0.0255(13) 0.0195(13) 0.0594(18) 0.0054(11) 0.0051(12) -0.0014(12)
O22 0.0263(13) 0.0174(13) 0.0548(17) -0.0093(11) 0.0050(12) 0.0016(11)
O23 0.0116(12) 0.0298(14) 0.0609(18) 0.0003(10) 0.0045(11) 0.0016(12)
N21 0.0112(13) 0.0173(14) 0.0363(17) 0.0003(11) 0.0014(12) 0.0008(13)
N22 0.0156(14) 0.0156(14) 0.0419(18) 0.0008(12) 0.0029(13) 0.0026(13)
C20 0.0163(17) 0.0172(17) 0.036(2) -0.0033(14) 0.0024(15) -0.0010(15)
C21 0.0222(18) 0.0184(18) 0.033(2) 0.0007(15) 0.0034(15) 0.0019(15)
C22 0.0177(17) 0.0180(18) 0.0279(19) -0.0008(14) 0.0036(14) 0.0011(14)
C23 0.0193(18) 0.0259(19) 0.0276(19) 0.0015(15) 0.0016(15) 0.0015(15)
C24 0.0228(18) 0.0249(19) 0.039(2) -0.0026(15) 0.0026(16) -0.0038(16)
C25 0.039(2) 0.040(2) 0.034(2) -0.0057(18) 0.0014(18) -0.0029(18)
C26 0.0229(18) 0.0148(17) 0.042(2) -0.0019(14) 0.0033(16) 0.0012(15)
C28 0.027(2) 0.037(2) 0.047(2) -0.0015(17) 0.0081(18) -0.0006(19)
C27 0.0225(18) 0.0247(19) 0.038(2) -0.0021(15) 0.0006(16) -0.0020(16)
C29 0.038(2) 0.047(2) 0.041(2) 0.0018(19) 0.0075(19) 0.002(2)
O31 0.0196(12) 0.0442(15) 0.0307(14) 0.0000(11) -0.0046(11) -0.0138(12)
O32 0.0178(12) 0.0264(13) 0.0244(13) 0.0012(10) 0.0041(10) -0.0054(10)
O33 0.0122(12) 0.0280(13) 0.0314(13) 0.0006(10) 0.0029(10) -0.0023(11)
N31 0.0132(13) 0.0227(15) 0.0261(16) -0.0002(12) 0.0013(12) -0.0047(12)
N32 0.0127(13) 0.0194(14) 0.0217(15) -0.0023(11) 0.0001(11) -0.0058(12)
C30 0.0136(15) 0.0208(17) 0.0227(18) 0.0018(13) 0.0016(13) -0.0041(14)
C31 0.0220(17) 0.0155(16) 0.0254(19) -0.0024(14) 0.0046(15) -0.0023(14)
C32 0.0182(16) 0.0111(15) 0.0220(18) 0.0011(13) 0.0021(14) 0.0017(14)
C33 0.0170(17) 0.0126(16) 0.0253(18) 0.0008(13) -0.0006(14) 0.0014(14)
C34 0.0234(18) 0.032(2) 0.0263(19) 0.0000(15) 0.0019(15) -0.0009(16)
C35 0.040(2) 0.035(2) 0.043(2) 0.0005(18) 0.0047(18) 0.0121(19)
C36 0.0183(17) 0.0208(17) 0.0277(19) -0.0021(14) 0.0022(14) -0.0057(15)
C37 0.0286(19) 0.0228(18) 0.031(2) -0.0002(15) 0.0069(16) -0.0034(16)
C38 0.039(2) 0.0247(19) 0.034(2) -0.0001(17) 0.0075(17) -0.0016(16)
C39 0.072(3) 0.024(2) 0.051(3) 0.000(2) 0.016(2) 0.0034(19)
O41 0.0246(13) 0.0357(14) 0.0265(14) -0.0040(11) -0.0025(11) -0.0086(11)
O42 0.0162(11) 0.0292(13) 0.0270(13) 0.0002(10) 0.0046(10) -0.0029(11)
O43 0.0153(12) 0.0368(14) 0.0339(14) 0.0001(10) 0.0035(10) -0.0008(11)
N41 0.0127(13) 0.0262(15) 0.0228(15) 0.0001(12) 0.0025(12) -0.0024(12)
N42 0.0129(13) 0.0236(15) 0.0243(15) -0.0025(11) 0.0004(11) -0.0074(12)
C40 0.0190(17) 0.0220(18) 0.0252(19) 0.0019(14) 0.0045(14) -0.0038(14)
C41 0.0209(17) 0.0187(17) 0.0227(19) 0.0000(14) 0.0012(15) -0.0018(14)
C42 0.0173(16) 0.0166(16) 0.0247(19) 0.0005(14) 0.0020(15) 0.0029(14)
C43 0.0191(18) 0.0178(17) 0.0276(19) -0.0008(14) 0.0053(15) 0.0011(14)
C44 0.0227(18) 0.038(2) 0.029(2) -0.0001(16) 0.0046(15) -0.0025(17)
C45 0.029(2) 0.045(2) 0.034(2) -0.0073(18) 0.0048(17) 0.0045(18)
C46 0.0238(18) 0.0244(19) 0.031(2) 0.0036(15) 0.0009(15) -0.0072(16)
C47 0.030(2) 0.0265(19) 0.0268(19) 0.0015(15) -0.0025(16) -0.0037(16)
C48 0.034(2) 0.0254(19) 0.039(2) 0.0047(16) -0.0001(17) -0.0064(17)
C49 0.055(3) 0.035(2) 0.045(3) 0.005(2) 0.005(2) 0.0025(19)

loop_
_atom_type_symbol
_atom_type_description
_atom_type_scat_dispersion_real
_atom_type_scat_dispersion_imag
_atom_type_scat_source
C C 0.0033 0.0016 'International Tables Vol C Tables 4.2.6.8 and 6.1.1.4'
H H 0.0000 0.0000 'International Tables Vol C Tables 4.2.6.8 and 6.1.1.4'
N N 0.0061 0.0033 'International Tables Vol C Tables 4.2.6.8 and 6.1.1.4'
O O 0.0106 0.0060 'International Tables Vol C Tables 4.2.6.8 and 6.1.1.4'

loop_
_geom_angle_atom_site_label_1
_geom_angle_atom_site_label_2
_geom_angle_atom_site_label_3
_geom_angle
C12 N11 C11 126.3(3)
C12 N11 H11 114.0(19)
C11 N11 H11 119.6(19)
C13 N12 C12 126.3(3)
C13 N12 H12 117.0(19)
C12 N12 H12 116.6(19)
C11 C10 C13 114.3(3)
C11 C10 C16 109.6(3)
C13 C10 C16 107.9(2)
C11 C10 C14 108.0(2)
C13 C10 C14 107.5(3)
C16 C10 C14 109.5(2)
O11 C11 N11 120.1(3)
O11 C11 C10 122.0(3)
N11 C11 C10 117.9(3)
O12 C12 N11 122.4(3)
O12 C12 N12 121.4(3)
N11 C12 N12 116.3(3)
O13 C13 N12 119.9(3)
O13 C13 C10 121.9(3)
N12 C13 C10 118.3(3)
C15 C14 C10 113.2(3)
C15 C14 H14A 108.9
C10 C14 H14A 108.9
C15 C14 H14B 108.9
C10 C14 H14B 108.9
H14A C14 H14B 107.8
C14 C15 H15A 109.5
C14 C15 H15B 109.5
H15A C15 H15B 109.5
C14 C15 H15C 109.5
H15A C15 H15C 109.5
H15B C15 H15C 109.5
C17 C16 C10 114.3(3)
C17 C16 H16A 108.7
C10 C16 H16A 108.7
C17 C16 H16B 108.7
C10 C16 H16B 108.7
H16A C16 H16B 107.6
C18 C17 C16 112.0(3)
C18 C17 H17A 109.2
C16 C17 H17A 109.2
C18 C17 H17B 109.2
C16 C17 H17B 109.2
H17A C17 H17B 107.9
C17 C18 C19 112.9(3)
C17 C18 H18A 109.0
C19 C18 H18A 109.0
C17 C18 H18B 109.0
C19 C18 H18B 109.0
H18A C18 H18B 107.8
C18 C19 H19A 109.5
C18 C19 H19B 109.5
H19A C19 H19B 109.5
C18 C19 H19C 109.5
H19A C19 H19C 109.5
H19B C19 H19C 109.5
C21 N21 C22 126.6(3)
C21 N21 H21 117(2)
C22 N21 H21 117(2)
C23 N22 C22 126.5(3)
C23 N22 H22 118(2)
C22 N22 H22 116(2)
C21 C20 C23 114.7(3)
C21 C20 C26 108.5(3)
C23 C20 C26 108.1(3)
C21 C20 C24 107.9(3)
C23 C20 C24 107.2(3)
C26 C20 C24 110.4(3)
O21 C21 N21 119.8(3)
O21 C21 C20 122.4(3)
N21 C21 C20 117.9(3)
O22 C22 N21 122.4(3)
O22 C22 N22 121.8(3)
N21 C22 N22 115.9(3)
O23 C23 N22 120.1(3)
O23 C23 C20 121.8(3)
N22 C23 C20 118.2(3)
C25 C24 C20 113.9(3)
C25 C24 H24A 108.8
C20 C24 H24A 108.8
C25 C24 H24B 108.8
C20 C24 H24B 108.8
H24A C24 H24B 107.7
C24 C25 H25A 109.5
C24 C25 H25B 109.5
H25A C25 H25B 109.5
C24 C25 H25C 109.5
H25A C25 H25C 109.5
H25B C25 H25C 109.5
C27 C26 C20 112.7(3)
C27 C26 H26A 109.0
C20 C26 H26A 109.0
C27 C26 H26B 109.0
C20 C26 H26B 109.0
H26A C26 H26B 107.8
C27 C28 C29 111.9(3)
C27 C28 H28A 109.2
C29 C28 H28A 109.2
C27 C28 H28B 109.2
C29 C28 H28B 109.2
H28A C28 H28B 107.9
C28 C27 C26 113.5(3)
C28 C27 H27A 108.9
C26 C27 H27A 108.9
C28 C27 H27B 108.9
C26 C27 H27B 108.9
H27A C27 H27B 107.7
C28 C29 H29A 109.5
C28 C29 H29B 109.5
H29A C29 H29B 109.5
C28 C29 H29C 109.5
H29A C29 H29C 109.5
H29B C29 H29C 109.5
C32 N31 C31 127.0(3)
C32 N31 H31 116.0(19)
C31 N31 H31 116.9(19)
C33 N32 C32 125.9(3)
C33 N32 H32 117.8(18)
C32 N32 H32 115.9(18)
C31 C30 C33 113.9(3)
C31 C30 C34 108.5(3)
C33 C30 C34 109.0(3)
C31 C30 C36 108.5(3)
C33 C30 C36 107.4(3)
C34 C30 C36 109.4(3)
O31 C31 N31 120.2(3)
O31 C31 C30 122.3(3)
N31 C31 C30 117.5(3)
O32 C32 N31 122.0(3)
O32 C32 N32 122.0(3)
N31 C32 N32 116.0(3)
O33 C33 N32 119.6(3)
O33 C33 C30 121.8(3)
N32 C33 C30 118.5(3)
C35 C34 C30 113.5(3)
C35 C34 H34A 108.9
C30 C34 H34A 108.9
C35 C34 H34B 108.9
C30 C34 H34B 108.9
H34A C34 H34B 107.7
C34 C35 H35A 109.5
C34 C35 H35B 109.5
H35A C35 H35B 109.5
C34 C35 H35C 109.5
H35A C35 H35C 109.5
H35B C35 H35C 109.5
C37 C36 C30 115.6(3)
C37 C36 H36A 108.4
C30 C36 H36A 108.4
C37 C36 H36B 108.4
C30 C36 H36B 108.4
H36A C36 H36B 107.4
C36 C37 C38 113.5(3)
C36 C37 H37A 108.9
C38 C37 H37A 108.9
C36 C37 H37B 108.9
C38 C37 H37B 108.9
H37A C37 H37B 107.7
C37 C38 C39 112.4(3)
C37 C38 H38A 109.1
C39 C38 H38A 109.1
C37 C38 H38B 109.1
C39 C38 H38B 109.1
H38A C38 H38B 107.8
C38 C39 H39A 109.5
C38 C39 H39B 109.5
H39A C39 H39B 109.5
C38 C39 H39C 109.5
H39A C39 H39C 109.5
H39B C39 H39C 109.5
C42 N41 C41 126.2(3)
C42 N41 H41 113.4(19)
C41 N41 H41 120.3(19)
C43 N42 C42 125.8(3)
C43 N42 H42 121.0(19)
C42 N42 H42 113.2(19)
C43 C40 C41 113.8(3)
C43 C40 C44 109.8(3)
C41 C40 C44 110.0(3)
C43 C40 C46 107.2(3)
C41 C40 C46 106.9(3)
C44 C40 C46 109.0(3)
O41 C41 N41 120.7(3)
O41 C41 C40 122.3(3)
N41 C41 C40 116.9(3)
O42 C42 N42 122.3(3)
O42 C42 N41 121.1(3)
N42 C42 N41 116.6(3)
O43 C43 N42 119.9(3)
O43 C43 C40 121.7(3)
N42 C43 C40 118.3(3)
C45 C44 C40 113.5(3)
C45 C44 H44A 108.9
C40 C44 H44A 108.9
C45 C44 H44B 108.9
C40 C44 H44B 108.9
H44A C44 H44B 107.7
C44 C45 H45A 109.5
C44 C45 H45B 109.5
H45A C45 H45B 109.5
C44 C45 H45C 109.5
H45A C45 H45C 109.5
H45B C45 H45C 109.5
C47 C46 C40 117.0(3)
C47 C46 H46A 108.1
C40 C46 H46A 108.1
C47 C46 H46B 108.1
C40 C46 H46B 108.1
H46A C46 H46B 107.3
C48 C47 C46 112.7(3)
C48 C47 H47A 109.0
C46 C47 H47A 109.0
C48 C47 H47B 109.0
C46 C47 H47B 109.0
H47A C47 H47B 107.8
C47 C48 C49 113.3(3)
C47 C48 H48A 108.9
C49 C48 H48A 108.9
C47 C48 H48B 108.9
C49 C48 H48B 108.9
H48A C48 H48B 107.7
C48 C49 H49A 109.5
C48 C49 H49B 109.5
H49A C49 H49B 109.5
C48 C49 H49C 109.5
H49A C49 H49C 109.5
H49B C49 H49C 109.5

loop_
_geom_bond_atom_site_label_1
_geom_bond_atom_site_label_2
_geom_bond_distance
O11 C11 1.214(4)
O12 C12 1.210(4)
O13 C13 1.217(4)
N11 C12 1.370(4)
N11 C11 1.378(4)
N11 H11 0.962(10)
N12 C13 1.371(4)
N12 C12 1.377(4)
N12 H12 0.962(10)
C10 C11 1.518(4)
C10 C13 1.519(4)
C10 C16 1.544(4)
C10 C14 1.550(4)
C14 C15 1.521(4)
C14 H14A 0.9900
C14 H14B 0.9900
C15 H15A 0.9800
C15 H15B 0.9800
C15 H15C 0.9800
C16 C17 1.525(5)
C16 H16A 0.9900
C16 H16B 0.9900
C17 C18 1.520(5)
C17 H17A 0.9900
C17 H17B 0.9900
C18 C19 1.520(5)
C18 H18A 0.9900
C18 H18B 0.9900
C19 H19A 0.9800
C19 H19B 0.9800
C19 H19C 0.9800
O21 C21 1.217(4)
O22 C22 1.208(4)
O23 C23 1.212(4)
N21 C21 1.376(4)
N21 C22 1.377(4)
N21 H21 0.963(10)
N22 C23 1.367(4)
N22 C22 1.380(4)
N22 H22 0.967(10)
C20 C21 1.515(4)
C20 C23 1.516(4)
C20 C26 1.548(4)
C20 C24 1.551(5)
C24 C25 1.522(5)
C24 H24A 0.9900
C24 H24B 0.9900
C25 H25A 0.9800
C25 H25B 0.9800
C25 H25C 0.9800
C26 C27 1.521(5)
C26 H26A 0.9900
C26 H26B 0.9900
C28 C27 1.509(5)
C28 C29 1.520(5)
C28 H28A 0.9900
C28 H28B 0.9900
C27 H27A 0.9900
C27 H27B 0.9900
C29 H29A 0.9800
C29 H29B 0.9800
C29 H29C 0.9800
O31 C31 1.210(4)
O32 C32 1.212(3)
O33 C33 1.222(3)
N31 C32 1.373(4)
N31 C31 1.381(4)
N31 H31 0.961(10)
N32 C33 1.370(4)
N32 C32 1.383(4)
N32 H32 0.963(10)
C30 C31 1.520(4)
C30 C33 1.521(4)
C30 C34 1.540(4)
C30 C36 1.548(4)
C34 C35 1.519(5)
C34 H34A 0.9900
C34 H34B 0.9900
C35 H35A 0.9800
C35 H35B 0.9800
C35 H35C 0.9800
C36 C37 1.515(4)
C36 H36A 0.9900
C36 H36B 0.9900
C37 C38 1.525(5)
C37 H37A 0.9900
C37 H37B 0.9900
C38 C39 1.525(5)
C38 H38A 0.9900
C38 H38B 0.9900
C39 H39A 0.9800
C39 H39B 0.9800
C39 H39C 0.9800
O41 C41 1.208(4)
O42 C42 1.222(4)
O43 C43 1.222(4)
N41 C42 1.376(4)
N41 C41 1.378(4)
N41 H41 0.961(10)
N42 C43 1.367(4)
N42 C42 1.372(4)
N42 H42 0.959(10)
C40 C43 1.513(4)
C40 C41 1.528(4)
C40 C44 1.540(4)
C40 C46 1.558(4)
C44 C45 1.523(5)
C44 H44A 0.9900
C44 H44B 0.9900
C45 H45A 0.9800
C45 H45B 0.9800
C45 H45C 0.9800
C46 C47 1.527(5)
C46 H46A 0.9900
C46 H46B 0.9900
C47 C48 1.518(5)
C47 H47A 0.9900
C47 H47B 0.9900
C48 C49 1.519(5)
C48 H48A 0.9900
C48 H48B 0.9900
C49 H49A 0.9800
C49 H49B 0.9800
C49 H49C 0.9800

loop_
_geom_hbond_atom_site_label_D
_geom_hbond_atom_site_label_H
_geom_hbond_atom_site_label_A
_geom_hbond_site_symmetry_A
_geom_hbond_distance_DH
_geom_hbond_distance_HA
_geom_hbond_distance_DA
_geom_hbond_angle_DHA
N11 H11 O13 1_455 0.962(10) 1.892(11) 2.854(3) 178(3)
N12 H12 O22 1_655 0.962(10) 1.875(12) 2.829(3) 171(3)
N21 H21 O23 1_455 0.963(10) 1.902(12) 2.857(3) 171(3)
N22 H22 O12 . 0.967(10) 1.910(14) 2.843(3) 161(3)
N31 H31 O33 1_655 0.961(10) 1.894(11) 2.854(3) 176(3)
N32 H32 O42 . 0.963(10) 1.929(12) 2.877(3) 167(3)
N41 H41 O43 1_455 0.961(10) 1.897(11) 2.858(3) 178(3)
N42 H42 O32 . 0.959(10) 1.912(12) 2.861(3) 170(3)
C36 H36B O31 3_666 0.99 2.40 3.318(4) 154.7

loop_
_cod_related_entry_id
_cod_related_entry_database
_cod_related_entry_code
1 ChemSpider 6229
